data_1518178
loop_
_publ_author_name
'Wu, Jie'
'Lan, Jingbo'
'Guo, Siyuan'
'You, Jingsong'

_publ_section_title
;
 Pd-catalyzed C-H carbonylation of (hetero)arenes with formates and
 intramolecular dehydrogenative coupling: a shortcut to
 indolo[3,2-c]coumarins.
;
_journal_issue 22
_journal_name_full 'Organic letters'
_journal_page_first 5862
_journal_page_last 5865
_journal_paper_doi 10.1021/ol502749b
_journal_volume 16
_journal_year 2014
_chemical_formula_moiety 'C18.1 H12.56 N0.76 O1.51, 0.24(C16 H10 N1 O2)'
_chemical_formula_sum 'C22 H15 N O2'
_chemical_formula_weight 325.35
_chemical_name_systematic
;
 ? 
;
_space_group_crystal_system triclinic
_space_group_IT_number 2
_space_group_name_Hall '-P 1'
_space_group_name_H-M_alt 'P -1'
_symmetry_space_group_name_Hall '-P 1'
_symmetry_space_group_name_H-M 'P -1'
_atom_sites_solution_hydrogens geom
_atom_sites_solution_primary direct
_atom_sites_solution_secondary difmap
_audit_creation_date 2013-12-19
_audit_creation_method
;
  Olex2 1.1
  (compiled 2011.11.01 svn.r2039, GUI svn.r3906)
;
_cell_angle_alpha 83.374(6)
_cell_angle_beta 87.099(6)
_cell_angle_gamma 87.095(6)
_cell_formula_units_Z 2
_cell_length_a 8.4366(6)
_cell_length_b 8.8120(6)
_cell_length_c 11.1014(8)
_cell_measurement_reflns_used 1652
_cell_measurement_temperature 293(2)
_cell_measurement_theta_max 26.2640
_cell_measurement_theta_min 3.5660
_cell_volume 817.91(10)
_computing_cell_refinement
;
CrysAlisPro, Agilent Technologies,
Version 1.171.36.28 (release 01-02-2013 CrysAlis171 .NET)
(compiled Feb  1 2013,16:14:44)
;
_computing_data_collection
;
CrysAlisPro, Agilent Technologies,
Version 1.171.36.28 (release 01-02-2013 CrysAlis171 .NET)
(compiled Feb  1 2013,16:14:44)
;
_computing_data_reduction
;
CrysAlisPro, Agilent Technologies,
Version 1.171.36.28 (release 01-02-2013 CrysAlis171 .NET)
(compiled Feb  1 2013,16:14:44)
;
_computing_molecular_graphics
;
O. V. Dolomanov, L. J. Bourhis, R. J. Gildea, J. A. K. Howard and H. Puschmann,
OLEX2: a complete structure solution, refinement and analysis program.
J. Appl. Cryst. (2009). 42, 339-341.
;
_computing_publication_material
;
O. V. Dolomanov, L. J. Bourhis, R. J. Gildea, J. A. K. Howard and H. Puschmann,
OLEX2: a complete structure solution, refinement and analysis program.
J. Appl. Cryst. (2009). 42, 339-341.
;
_computing_structure_refinement
;
SHELXL, G.M. Sheldrick, Acta Cryst.
2008). A64, 112-122
;
_computing_structure_solution
;
SHELXS, G.M. Sheldrick, Acta Cryst.
(2008). A64, 112-122
;
_diffrn_ambient_temperature 293(2)
_diffrn_detector_area_resol_mean 16.0874
_diffrn_measured_fraction_theta_full 0.9982
_diffrn_measured_fraction_theta_max 0.8393
_diffrn_measurement_details
;
  1 omega  -25.00   18.00   1.0000   16.0000
omega____ theta____ kappa____ phi______ frames
    -      -17.3611  -99.0000  -60.0000 43

  2 omega  -22.00   14.00   1.0000   16.0000
omega____ theta____ kappa____ phi______ frames
    -      -17.3611  -99.0000  120.0000 36

  3 omega   38.00   90.00   1.0000   16.0000
omega____ theta____ kappa____ phi______ frames
    -       19.2361  178.0000  -30.0000 52

  4 omega   47.00   95.00   1.0000   16.0000
omega____ theta____ kappa____ phi______ frames
    -       19.2361 -178.0000  -90.0000 48

  5 omega   -6.00   85.00   1.0000   16.0000
omega____ theta____ kappa____ phi______ frames
    -       19.2361   38.0000  120.0000 91

  6 omega  -39.00   63.00   1.0000   16.0000
omega____ theta____ kappa____ phi______ frames
    -       19.2361  -19.0000  -90.0000 102

  7 omega  -39.00   17.00   1.0000   16.0000
omega____ theta____ kappa____ phi______ frames
    -      -17.3611   57.0000   90.0000 56
;
_diffrn_measurement_device_type 'Xcalibur, Eos'
_diffrn_measurement_method '\w scans'
_diffrn_orient_matrix_UB_11 0.0530643000
_diffrn_orient_matrix_UB_12 0.0340322000
_diffrn_orient_matrix_UB_13 -0.0456852000
_diffrn_orient_matrix_UB_21 -0.0549590000
_diffrn_orient_matrix_UB_22 0.0630698000
_diffrn_orient_matrix_UB_23 -0.0112054000
_diffrn_orient_matrix_UB_31 0.0355631000
_diffrn_orient_matrix_UB_32 0.0379991000
_diffrn_orient_matrix_UB_33 0.0439670000
_diffrn_radiation_monochromator graphite
_diffrn_radiation_type 'Mo K\a'
_diffrn_radiation_wavelength 0.7107
_diffrn_reflns_av_R_equivalents 0.0172
_diffrn_reflns_av_unetI/netI 0.0371
_diffrn_reflns_limit_h_max 10
_diffrn_reflns_limit_h_min -10
_diffrn_reflns_limit_k_max 10
_diffrn_reflns_limit_k_min -11
_diffrn_reflns_limit_l_max 13
_diffrn_reflns_limit_l_min -13
_diffrn_reflns_number 6725
_diffrn_reflns_theta_full 26.37
_diffrn_reflns_theta_max 26.37
_diffrn_reflns_theta_min 2.98
_diffrn_source 'Enhance (Mo) X-ray Source'
_exptl_absorpt_coefficient_mu 0.085
_exptl_absorpt_correction_T_max 1.00000
_exptl_absorpt_correction_T_min 0.86017
_exptl_absorpt_correction_type multi-scan
_exptl_absorpt_process_details
;
CrysAlisPro, Agilent Technologies,
Version 1.171.36.28 (release 01-02-2013 CrysAlis171 .NET)
(compiled Feb  1 2013,16:14:44)
Empirical absorption correction using spherical harmonics,
 implemented in SCALE3 ABSPACK scaling algorithm.
;
_exptl_crystal_colour
;
;
_exptl_crystal_density_diffrn 1.321
_exptl_crystal_density_method 'not measured'
_exptl_crystal_description
;
;
_exptl_crystal_F_000 340
_refine_diff_density_max 0.200
_refine_diff_density_min -0.157
_refine_diff_density_rms 0.028
_refine_ls_extinction_method none
_refine_ls_goodness_of_fit_ref 1.030
_refine_ls_hydrogen_treatment mixed
_refine_ls_matrix_type full
_refine_ls_number_parameters 290
_refine_ls_number_reflns 3323
_refine_ls_number_restraints 37
_refine_ls_restrained_S_all 1.029
_refine_ls_R_factor_all 0.1082
_refine_ls_R_factor_gt 0.0576
_refine_ls_shift/su_max 0.000
_refine_ls_shift/su_mean 0.000
_refine_ls_structure_factor_coef Fsqd
_refine_ls_weighting_details 'calc w=1/[\s^2^(Fo^2^)+(0.0492P)^2^+0.1494P] where P=(Fo^2^+2Fc^2^)/3'
_refine_ls_weighting_scheme calc
_refine_ls_wR_factor_gt 0.1254
_refine_ls_wR_factor_ref 0.1533
_reflns_number_gt 1931
_reflns_number_total 3323
_reflns_threshold_expression >2sigma(I)
_cod_data_source_file ol502749b_si_003.cif
_cod_data_source_block 131204_s6_wj
_cod_depositor_comments 'Adding full bibliography for 1518178--1518179.cif.'
_cod_original_cell_volume 817.92(10)
_cod_database_code 1518178
_chemical_oxdiff_formula c12h12n2o3
_reflns_odcompleteness_completeness 99.82
_reflns_odcompleteness_iscentric 1
_reflns_odcompleteness_theta 26.32

loop_
_space_group_symop_id
_space_group_symop_operation_xyz
1 'x, y, z'
2 '-x, -y, -z'

loop_
_atom_site_label
_atom_site_type_symbol
_atom_site_fract_x
_atom_site_fract_y
_atom_site_fract_z
_atom_site_U_iso_or_equiv
_atom_site_adp_type
_atom_site_occupancy
_atom_site_symmetry_multiplicity
_atom_site_calc_flag
_atom_site_refinement_flags
_atom_site_disorder_assembly
_atom_site_disorder_group
O1 O 0.2327(2) -0.0580(3) 0.9065(2) 0.0782(6) Uani 0.7562(17) 1 d P A 1
O1A O 0.3547(8) 0.1838(8) 0.6413(7) 0.0782(6) Uani 0.2438(17) 1 d P A 2
O2 O 0.1650(5) 0.1092(7) 0.7442(3) 0.0875(12) Uani 0.7562(17) 1 d P A 1
O2A O 0.172(2) 0.095(3) 0.7903(14) 0.0875(12) Uani 0.2438(17) 1 d PD A 2
N1 N 0.6939(3) -0.0529(3) 0.7696(2) 0.0587(7) Uani 0.7562(17) 1 d P A 1
N1A N 0.6650(10) -0.1171(10) 0.8370(8) 0.0587(7) Uani 0.2438(17) 1 d PD A 2
C1 C 0.3403(6) -0.1560(6) 0.9676(5) 0.0708(12) Uani 0.7562(17) 1 d PD A 1
C1A C 0.5055(15) 0.186(2) 0.5983(15) 0.0708(12) Uani 0.2438(17) 1 d PD A 2
C2 C 0.2764(5) -0.2390(5) 1.0679(4) 0.0685(12) Uani 0.7562(17) 1 d PD A 1
H2 H 0.1696 -0.2245 1.0908 0.082 Uiso 0.7562(17) 1 calc PR A 1
C2A C 0.5378(17) 0.2851(17) 0.4985(13) 0.0685(12) Uani 0.2438(17) 1 d PD A 2
H H 0.4606 0.3578 0.4703 0.082 Uiso 0.2438(17) 1 calc PR A 2
C3 C 0.3732(6) -0.3455(5) 1.1356(4) 0.0805(11) Uani 0.7562(17) 1 d PD A 1
H3 H 0.3315 -0.4019 1.2049 0.097 Uiso 0.7562(17) 1 calc PR A 1
C3A C 0.6899(17) 0.2784(14) 0.4368(10) 0.0805(11) Uani 0.2438(17) 1 d PD A 2
HA H 0.7079 0.3338 0.3613 0.097 Uiso 0.2438(17) 1 calc PR A 2
C4 C 0.5324(5) -0.3678(6) 1.0998(4) 0.0768(13) Uani 0.7562(17) 1 d PD A 1
H4 H 0.5952 -0.4426 1.1433 0.092 Uiso 0.7562(17) 1 calc PR A 1
C4A C 0.8114(13) 0.186(2) 0.4927(15) 0.0768(13) Uani 0.2438(17) 1 d PD A 2
HB H 0.9129 0.1849 0.4560 0.092 Uiso 0.2438(17) 1 calc PR A 2
C5 C 0.5979(10) -0.2807(9) 1.0007(8) 0.0748(14) Uani 0.7562(17) 1 d PD A 1
H5 H 0.7056 -0.2922 0.9798 0.090 Uiso 0.7562(17) 1 calc PR A 1
C5A C 0.782(2) 0.097(3) 0.6024(17) 0.0748(14) Uani 0.2438(17) 1 d PD A 2
HC H 0.8651 0.0469 0.6445 0.090 Uiso 0.2438(17) 1 calc PR A 2
C6 C 0.4989(4) -0.1725(4) 0.9303(3) 0.0522(9) Uani 0.7562(17) 1 d PD A 1
C6A C 0.627(2) 0.0847(15) 0.6485(12) 0.0522(9) Uani 0.2438(17) 1 d PD A 2
C7 C 0.5485(4) -0.0721(4) 0.8229(3) 0.0556(8) Uani 0.7562(17) 1 d P A 1
C7A C 0.5810(13) -0.0081(12) 0.7545(10) 0.0556(8) Uani 0.2438(17) 1 d P A 2
C8 C 0.6779(4) 0.0536(4) 0.6646(4) 0.0597(11) Uani 0.7562(17) 1 d PD A 1
C8A C 0.5673(14) -0.1780(16) 0.9196(14) 0.0597(11) Uani 0.2438(17) 1 d PD A 2
C9 C 0.7926(7) 0.1039(8) 0.5762(4) 0.0713(13) Uani 0.7562(17) 1 d PD A 1
H9 H 0.8976 0.0665 0.5802 0.086 Uiso 0.7562(17) 1 calc PR A 1
C9A C 0.585(3) -0.298(3) 1.009(2) 0.0713(13) Uani 0.2438(17) 1 d PD A 2
HD H 0.6815 -0.3533 1.0125 0.086 Uiso 0.2438(17) 1 calc PR A 2
C10 C 0.7451(5) 0.2114(6) 0.4823(4) 0.0827(12) Uani 0.7562(17) 1 d PD A 1
H10 H 0.8201 0.2497 0.4238 0.099 Uiso 0.7562(17) 1 calc PR A 1
C10A C 0.464(2) -0.341(2) 1.0962(18) 0.0827(12) Uani 0.2438(17) 1 d PD A 2
HE H 0.4865 -0.4131 1.1619 0.099 Uiso 0.2438(17) 1 calc PR A 2
C11 C 0.5885(5) 0.2625(6) 0.4743(4) 0.0800(13) Uani 0.7562(17) 1 d PD A 1
H11 H 0.5589 0.3336 0.4099 0.096 Uiso 0.7562(17) 1 calc PR A 1
C11A C 0.327(2) -0.283(2) 1.0858(18) 0.0800(13) Uani 0.2438(17) 1 d PD A 2
HF H 0.2469 -0.3115 1.1435 0.096 Uiso 0.2438(17) 1 calc PR A 2
C12 C 0.4731(6) 0.2085(5) 0.5623(4) 0.0813(14) Uani 0.7562(17) 1 d PD A 1
H12 H 0.3677 0.2440 0.5569 0.098 Uiso 0.7562(17) 1 calc PR A 1
C12A C 0.294(2) -0.174(2) 0.9853(19) 0.0813(14) Uani 0.2438(17) 1 d PD A 2
HG H 0.1891 -0.1376 0.9765 0.098 Uiso 0.2438(17) 1 calc PR A 2
C13 C 0.5184(4) 0.1022(4) 0.6569(3) 0.0627(8) Uani 0.7562(17) 1 d PD A 1
C13A C 0.4107(14) -0.1161(12) 0.8966(11) 0.0627(8) Uani 0.2438(17) 1 d PD A 2
C14 C 0.4341(7) 0.0198(5) 0.7591(3) 0.0544(10) Uani 0.7562(17) 1 d P A 1
C14A C 0.429(3) -0.0180(18) 0.8022(14) 0.0544(10) Uani 0.2438(17) 1 d P A 2
C15 C 0.2759(4) 0.0329(4) 0.7976(3) 0.0648(8) Uani 0.7562(17) 1 d P A 1
C15A C 0.3046(12) 0.0978(13) 0.7281(11) 0.0648(8) Uani 0.2438(17) 1 d PD A 2
C16 C 0.8498(6) -0.1169(6) 0.8080(4) 0.0590(14) Uani 0.7562(17) 1 d P A 1
H16A H 0.8518 -0.1207 0.8956 0.071 Uiso 0.7562(17) 1 calc PR A 1
H16B H 0.9305 -0.0481 0.7732 0.071 Uiso 0.7562(17) 1 calc PR A 1
C16A C 0.836(2) -0.144(2) 0.8444(18) 0.0590(14) Uani 0.2438(17) 1 d PD A 2
HH H 0.843(10) -0.169(10) 0.932(3) 0.088 Uiso 0.2438(17) 1 d PD A 2
HI H 0.886(12) -0.049(7) 0.813(9) 0.088 Uiso 0.2438(17) 1 d PD A 2
C17 C 0.8934(2) -0.2759(2) 0.77247(19) 0.0590(6) Uani 1 1 d D A 1
C18 C 0.8296(3) -0.3203(3) 0.6717(2) 0.0745(7) Uani 1 1 d . A 1
H18 H 0.7535 -0.2567 0.6310 0.089 Uiso 1 1 calc R A 1
C19 C 0.8762(3) -0.4573(3) 0.6297(2) 0.0874(8) Uani 1 1 d . A 1
H19 H 0.8322 -0.4843 0.5605 0.105 Uiso 1 1 calc R A 1
C20 C 0.9847(3) -0.5529(3) 0.6876(3) 0.0872(8) Uani 1 1 d . A 1
H20 H 1.0147 -0.6460 0.6594 0.105 Uiso 1 1 calc R A 1
C21 C 1.0493(3) -0.5116(3) 0.7874(3) 0.0918(8) Uani 1 1 d . A 1
H21 H 1.1249 -0.5766 0.8274 0.110 Uiso 1 1 calc R A 1
C22 C 1.0043(3) -0.3738(3) 0.8307(2) 0.0803(7) Uani 1 1 d . A 1
H22 H 1.0495 -0.3474 0.8997 0.096 Uiso 1 1 calc R A 1

loop_
_atom_site_aniso_label
_atom_site_aniso_U_11
_atom_site_aniso_U_22
_atom_site_aniso_U_33
_atom_site_aniso_U_23
_atom_site_aniso_U_13
_atom_site_aniso_U_12
O1 0.0529(12) 0.0779(15) 0.1052(16) -0.0178(13) 0.0013(11) -0.0049(11)
O1A 0.0529(12) 0.0779(15) 0.1052(16) -0.0178(13) 0.0013(11) -0.0049(11)
O2 0.0556(12) 0.0828(19) 0.120(3) 0.006(3) -0.019(2) 0.0096(11)
O2A 0.0556(12) 0.0828(19) 0.120(3) 0.006(3) -0.019(2) 0.0096(11)
N1 0.0505(14) 0.0541(17) 0.074(2) -0.0193(13) -0.0044(14) -0.0021(12)
N1A 0.0505(14) 0.0541(17) 0.074(2) -0.0193(13) -0.0044(14) -0.0021(12)
C1 0.078(3) 0.059(2) 0.081(3) -0.026(2) -0.005(2) -0.013(2)
C1A 0.078(3) 0.059(2) 0.081(3) -0.026(2) -0.005(2) -0.013(2)
C2 0.073(3) 0.066(3) 0.069(3) -0.014(2) -0.004(2) -0.016(2)
C2A 0.073(3) 0.066(3) 0.069(3) -0.014(2) -0.004(2) -0.016(2)
C3 0.092(3) 0.080(3) 0.073(3) -0.0155(19) 0.001(2) -0.024(2)
C3A 0.092(3) 0.080(3) 0.073(3) -0.0155(19) 0.001(2) -0.024(2)
C4 0.078(3) 0.080(3) 0.074(2) -0.0081(19) -0.009(2) -0.011(3)
C4A 0.078(3) 0.080(3) 0.074(2) -0.0081(19) -0.009(2) -0.011(3)
C5 0.075(3) 0.069(3) 0.084(3) -0.015(2) -0.010(2) -0.017(2)
C5A 0.075(3) 0.069(3) 0.084(3) -0.015(2) -0.010(2) -0.017(2)
C6 0.057(2) 0.0492(17) 0.0540(17) -0.0146(13) -0.0028(19) -0.0123(19)
C6A 0.057(2) 0.0492(17) 0.0540(17) -0.0146(13) -0.0028(19) -0.0123(19)
C7 0.0481(17) 0.056(2) 0.067(2) -0.0259(15) -0.0060(17) -0.0021(15)
C7A 0.0481(17) 0.056(2) 0.067(2) -0.0259(15) -0.0060(17) -0.0021(15)
C8 0.061(3) 0.052(2) 0.069(2) -0.0163(16) -0.0072(19) -0.0052(16)
C8A 0.061(3) 0.052(2) 0.069(2) -0.0163(16) -0.0072(19) -0.0052(16)
C9 0.074(2) 0.072(3) 0.068(3) -0.016(3) 0.009(2) 0.002(2)
C9A 0.074(2) 0.072(3) 0.068(3) -0.016(3) 0.009(2) 0.002(2)
C10 0.081(3) 0.086(3) 0.082(3) -0.006(2) -0.010(3) -0.016(3)
C10A 0.081(3) 0.086(3) 0.082(3) -0.006(2) -0.010(3) -0.016(3)
C11 0.093(4) 0.084(3) 0.062(2) 0.0000(19) 0.001(2) -0.007(2)
C11A 0.093(4) 0.084(3) 0.062(2) 0.0000(19) 0.001(2) -0.007(2)
C12 0.094(3) 0.078(3) 0.075(3) -0.014(2) -0.027(2) -0.002(2)
C12A 0.094(3) 0.078(3) 0.075(3) -0.014(2) -0.027(2) -0.002(2)
C13 0.063(2) 0.059(2) 0.070(2) -0.0195(17) -0.0105(17) -0.0083(17)
C13A 0.063(2) 0.059(2) 0.070(2) -0.0195(17) -0.0105(17) -0.0083(17)
C14 0.0524(15) 0.050(3) 0.063(3) -0.0118(19) -0.013(3) 0.001(2)
C14A 0.0524(15) 0.050(3) 0.063(3) -0.0118(19) -0.013(3) 0.001(2)
C15 0.0551(19) 0.056(2) 0.084(3) -0.0130(17) -0.0077(19) 0.0001(16)
C15A 0.0551(19) 0.056(2) 0.084(3) -0.0130(17) -0.0077(19) 0.0001(16)
C16 0.0468(16) 0.071(3) 0.063(3) -0.018(3) -0.012(2) 0.0000(16)
C16A 0.0468(16) 0.071(3) 0.063(3) -0.018(3) -0.012(2) 0.0000(16)
C17 0.0469(12) 0.0648(14) 0.0668(13) -0.0135(11) -0.0086(10) 0.0029(10)
C18 0.0783(16) 0.0678(15) 0.0812(16) -0.0243(12) -0.0272(13) 0.0190(13)
C19 0.100(2) 0.0744(17) 0.0924(18) -0.0316(14) -0.0224(16) 0.0190(15)
C20 0.0869(19) 0.0653(17) 0.110(2) -0.0217(15) 0.0017(17) 0.0103(14)
C21 0.0718(18) 0.0731(18) 0.127(2) 0.0010(17) -0.0217(17) 0.0194(14)
C22 0.0723(16) 0.0829(18) 0.0879(18) -0.0118(14) -0.0276(14) 0.0043(14)

loop_
_atom_type_symbol
_atom_type_description
_atom_type_scat_dispersion_real
_atom_type_scat_dispersion_imag
_atom_type_scat_source
C C 0.0033 0.0016 'International Tables Vol C Tables 4.2.6.8 and 6.1.1.4'
H H 0.0000 0.0000 'International Tables Vol C Tables 4.2.6.8 and 6.1.1.4'
N N 0.0061 0.0033 'International Tables Vol C Tables 4.2.6.8 and 6.1.1.4'
O O 0.0106 0.0060 'International Tables Vol C Tables 4.2.6.8 and 6.1.1.4'

loop_
_geom_angle_atom_site_label_1
_geom_angle_atom_site_label_2
_geom_angle_atom_site_label_3
_geom_angle
C1 O1 C15 121.7(3)
C15A O1A C1A 125.1(11)
C7 N1 C8 107.9(3)
C7 N1 C16 130.3(3)
C8 N1 C16 121.8(3)
C7A N1A C16A 128.0(12)
C8A N1A C7A 109.8(10)
C8A N1A C16A 121.5(12)
O1 C1 C6 123.6(4)
C2 C1 O1 113.7(4)
C2 C1 C6 122.7(5)
O1A C1A C2A 116.8(14)
O1A C1A C6A 123.0(15)
C2A C1A C6A 120.2(10)
C1 C2 C3 119.0(5)
C1A C2A C3A 120.1(10)
C2 C3 C4 120.1(4)
C4A C3A C2A 118.3(9)
C5 C4 C3 120.7(6)
C5A C4A C3A 120.6(9)
C4 C5 C6 119.3(7)
C6A C5A C4A 119.4(10)
C1 C6 C5 118.1(5)
C1 C6 C7 115.6(4)
C5 C6 C7 126.3(4)
C5A C6A C1A 119.7(10)
C5A C6A C7A 124.7(14)
C7A C6A C1A 115.0(14)
N1 C7 C6 129.9(3)
N1 C7 C14 110.9(3)
C14 C7 C6 119.1(3)
C6A C7A N1A 133.5(13)
C14A C7A N1A 101.4(11)
C14A C7A C6A 125.0(13)
C9 C8 N1 129.5(4)
C9 C8 C13 122.0(4)
C13 C8 N1 108.5(3)
N1A C8A C9A 132.2(15)
N1A C8A C13A 109.0(13)
C9A C8A C13A 118.2(17)
C10 C9 C8 117.8(4)
C8A C9A C10A 123(2)
C11 C10 C9 121.0(4)
C11A C10A C9A 120(2)
C10 C11 C12 120.8(4)
C10A C11A C12A 119(2)
C13 C12 C11 119.0(4)
C11A C12A C13A 124.2(18)
C8 C13 C14 106.5(3)
C12 C13 C8 119.4(4)
C12 C13 C14 134.2(4)
C8A C13A C12A 113.3(13)
C14A C13A C8A 104.3(15)
C14A C13A C12A 142.3(17)
C7 C14 C13 106.2(4)
C15 C14 C7 123.9(3)
C15 C14 C13 129.7(4)
C7A C14A C15A 112.9(12)
C13A C14A C7A 115.4(16)
C13A C14A C15A 131.7(18)
O2 C15 O1 116.3(4)
O2 C15 C14 127.9(4)
C14 C15 O1 115.8(3)
O1A C15A O2A 132.7(13)
O1A C15A C14A 118.7(10)
O2A C15A C14A 107.4(14)
N1 C16 C17 114.9(4)
C18 C17 C16 119.0(3)
C18 C17 C22 117.6(2)
C22 C17 C16 123.1(3)
C17 C18 C19 121.1(2)
C20 C19 C18 120.9(2)
C19 C20 C21 119.1(2)
C20 C21 C22 120.9(2)
C17 C22 C21 120.4(2)

loop_
_geom_bond_atom_site_label_1
_geom_bond_atom_site_label_2
_geom_bond_distance
O1 C1 1.370(6)
O1 C15 1.414(4)
O1A C1A 1.337(14)
O1A C15A 1.227(12)
O2 C15 1.257(5)
O2A C15A 1.281(16)
N1 C7 1.345(4)
N1 C8 1.418(5)
N1 C16 1.468(6)
N1A C7A 1.434(15)
N1A C8A 1.290(15)
N1A C16A 1.458(17)
C1 C2 1.363(6)
C1 C6 1.385(5)
C1A C2A 1.356(14)
C1A C6A 1.415(13)
C2 C3 1.390(5)
C2A C3A 1.425(13)
C3 C4 1.392(5)
C3A C4A 1.398(13)
C4 C5 1.375(7)
C4A C5A 1.389(14)
C5 C6 1.425(8)
C5A C6A 1.383(15)
C6 C7 1.457(5)
C6A C7A 1.402(17)
C7 C14 1.395(6)
C7A C14A 1.36(3)
C8 C9 1.393(6)
C8 C13 1.395(4)
C8A C9A 1.373(18)
C8A C13A 1.427(13)
C9 C10 1.387(6)
C9A C10A 1.403(18)
C10 C11 1.378(6)
C10A C11A 1.25(2)
C11 C12 1.404(6)
C11A C12A 1.416(17)
C12 C13 1.380(5)
C12A C13A 1.428(16)
C13 C14 1.450(5)
C13A C14A 1.288(17)
C14 C15 1.383(6)
C14A C15A 1.616(19)
C16 C17 1.522(6)
C17 C18 1.370(3)
C17 C22 1.374(3)
C18 C19 1.376(3)
C19 C20 1.348(3)
C20 C21 1.353(3)
C21 C22 1.385(3)
